data_4027251
loop_
_publ_author_name
'Hyeon-Kyu Lee'
'Soyeong Kang'
'Eun Bok Choi'

_publ_section_title
;
 Stereoselective Synthesis of Norephedrine and Norpseudoephedrine by Using
 Asymmetric Transfer Hydrogenation Accompanied by Dynamic Kinetic
 Resolution
;
_journal_name_full 'Journal of Organic Chemistry'
_journal_page_first 5454
_journal_page_last 5460
_journal_paper_doi 10.1021/jo300867y
_journal_volume 77
_journal_year 2012
_chemical_formula_sum 'C9 H11 N O3 S'
_chemical_formula_weight 213.25
_chemical_name_systematic
; 
 ? 
;
_space_group_IT_number 4
_symmetry_cell_setting monoclinic
_symmetry_space_group_name_Hall 'P 2yb'
_symmetry_space_group_name_H-M 'P 1 21 1'
_atom_sites_solution_hydrogens geom
_atom_sites_solution_primary direct
_atom_sites_solution_secondary difmap
_audit_creation_method SHELXL-97
_cell_angle_alpha 90.00
_cell_angle_beta 92.753(1)
_cell_angle_gamma 90.00
_cell_formula_units_Z 2
_cell_length_a 6.6397(1)
_cell_length_b 9.9763(2)
_cell_length_c 7.5180(2)
_cell_measurement_reflns_used 3305
_cell_measurement_temperature 100(1)
_cell_measurement_theta_max 28.50
_cell_measurement_theta_min 2.71
_cell_volume 497.415(18)
_computing_cell_refinement 'Bruker SAINT'
_computing_data_collection 'Bruker APEX2'
_computing_data_reduction 'Bruker SAINT'
_computing_molecular_graphics 'Bruker SHELXTL'
_computing_publication_material 'Bruker SHELXTL'
_computing_structure_refinement 'SHELXL-97 (Sheldrick, 2008)'
_computing_structure_solution 'SHELXS-97 (Sheldrick, 2008)'
_diffrn_ambient_temperature 100(1)
_diffrn_measured_fraction_theta_full 0.978
_diffrn_measured_fraction_theta_max 0.978
_diffrn_measurement_device_type 'Bruker APEX-II CCD'
_diffrn_measurement_method '\f and \w scans'
_diffrn_radiation_monochromator graphite
_diffrn_radiation_source 'fine-focus sealed tube'
_diffrn_radiation_type MoK\a
_diffrn_radiation_wavelength 0.71073
_diffrn_reflns_av_R_equivalents 0.0172
_diffrn_reflns_av_sigmaI/netI 0.0249
_diffrn_reflns_limit_h_max 8
_diffrn_reflns_limit_h_min -8
_diffrn_reflns_limit_k_max 13
_diffrn_reflns_limit_k_min -13
_diffrn_reflns_limit_l_max 10
_diffrn_reflns_limit_l_min -9
_diffrn_reflns_number 4518
_diffrn_reflns_theta_full 28.57
_diffrn_reflns_theta_max 28.57
_diffrn_reflns_theta_min 2.71
_exptl_absorpt_coefficient_mu 0.305
_exptl_absorpt_correction_T_max 0.9760
_exptl_absorpt_correction_T_min 0.9359
_exptl_absorpt_correction_type multi-scan
_exptl_absorpt_process_details 'Bruker SADABS'
_exptl_crystal_colour silver
_exptl_crystal_density_diffrn 1.424
_exptl_crystal_density_meas ?
_exptl_crystal_description block
_exptl_crystal_F_000 224
_exptl_crystal_size_max 0.22
_exptl_crystal_size_mid 0.18
_exptl_crystal_size_min 0.08
_refine_diff_density_max 0.412
_refine_diff_density_min -0.451
_refine_diff_density_rms 0.051
_refine_ls_abs_structure_details 'Flack H D (1983), Acta Cryst. A39, 876-881'
_refine_ls_abs_structure_Flack 0.07(7)
_refine_ls_extinction_method none
_refine_ls_goodness_of_fit_ref 1.029
_refine_ls_hydrogen_treatment refxyz
_refine_ls_matrix_type full
_refine_ls_number_parameters 127
_refine_ls_number_reflns 2000
_refine_ls_number_restraints 1
_refine_ls_restrained_S_all 1.029
_refine_ls_R_factor_all 0.0307
_refine_ls_R_factor_gt 0.0289
_refine_ls_shift/su_max 0.000
_refine_ls_shift/su_mean 0.000
_refine_ls_structure_factor_coef Fsqd
_refine_ls_weighting_details 'calc w=1/[\s^2^(Fo^2^)+(0.0468P)^2^+0.1424P] where P=(Fo^2^+2Fc^2^)/3'
_refine_ls_weighting_scheme calc
_refine_ls_wR_factor_gt 0.0754
_refine_ls_wR_factor_ref 0.0770
_reflns_number_gt 1906
_reflns_number_total 2000
_reflns_threshold_expression >2sigma(I)
_cod_data_source_file jo300867y_si_001.cif
_cod_data_source_block 20120117lt2_0m
_cod_depositor_comments
;
The following automatic conversions were performed:

'_exptl_crystal_density_meas' value 'none' was changed to '?' - the
value is perceived as not measured.

Automatic conversion script
Id: cif_fix_values 3008 2015-01-20 13:52:24Z robertas 
;
_cod_database_code 4027251

loop_
_symmetry_equiv_pos_as_xyz
'x, y, z'
'-x, y+1/2, -z'

loop_
_atom_site_label
_atom_site_type_symbol
_atom_site_fract_x
_atom_site_fract_y
_atom_site_fract_z
_atom_site_U_iso_or_equiv
_atom_site_adp_type
_atom_site_occupancy
_atom_site_symmetry_multiplicity
_atom_site_calc_flag
_atom_site_refinement_flags
O1 O 0.30726(18) 0.77245(16) 0.22758(17) 0.0201(3) Uani 1 1 d .
S2 S 0.45666(6) 0.78686(5) 0.06958(6) 0.01655(12) Uani 1 1 d .
N3 N 0.3511(2) 0.67987(17) -0.0674(2) 0.0165(3) Uani 1 1 d .
H3A H 0.4104 0.6344 -0.1505 0.020 Uiso 1 1 calc R
C4 C 0.1354(3) 0.6735(2) -0.0258(2) 0.0157(4) Uani 1 1 d .
H4A H 0.0663 0.7542 -0.0787 0.019 Uiso 1 1 calc R
C5 C 0.1343(3) 0.6854(2) 0.1810(2) 0.0165(4) Uani 1 1 d .
H5A H 0.0080 0.7324 0.2131 0.020 Uiso 1 1 calc R
C6 C 0.0364(3) 0.5501(2) -0.1079(3) 0.0202(4) Uani 1 1 d .
H6A H 0.0459 0.5531 -0.2375 0.030 Uiso 1 1 calc R
H6B H -0.1058 0.5476 -0.0786 0.030 Uiso 1 1 calc R
H6C H 0.1049 0.4697 -0.0608 0.030 Uiso 1 1 calc R
C7 C 0.1519(3) 0.5567(2) 0.2843(2) 0.0169(4) Uani 1 1 d .
C8 C 0.3377(3) 0.5056(2) 0.3459(3) 0.0253(5) Uani 1 1 d .
H8A H 0.4576 0.5552 0.3296 0.030 Uiso 1 1 calc R
C9 C 0.3475(3) 0.3824(3) 0.4308(3) 0.0306(5) Uani 1 1 d .
H9A H 0.4747 0.3473 0.4710 0.037 Uiso 1 1 calc R
C10 C 0.1739(3) 0.3099(2) 0.4578(3) 0.0265(5) Uani 1 1 d .
H10A H 0.1820 0.2252 0.5154 0.032 Uiso 1 1 calc R
C11 C -0.0121(3) 0.3615(2) 0.4003(3) 0.0240(5) Uani 1 1 d .
H11A H -0.1318 0.3126 0.4196 0.029 Uiso 1 1 calc R
C12 C -0.0230(3) 0.4841(2) 0.3149(3) 0.0191(4) Uani 1 1 d .
H12A H -0.1507 0.5194 0.2766 0.023 Uiso 1 1 calc R
O13 O 0.4340(2) 0.92101(14) 0.0035(2) 0.0226(3) Uani 1 1 d .
O14 O 0.6538(2) 0.74390(15) 0.1267(2) 0.0246(3) Uani 1 1 d .

loop_
_atom_site_aniso_label
_atom_site_aniso_U_11
_atom_site_aniso_U_22
_atom_site_aniso_U_33
_atom_site_aniso_U_23
_atom_site_aniso_U_13
_atom_site_aniso_U_12
O1 0.0220(6) 0.0173(8) 0.0210(6) -0.0034(7) 0.0014(5) -0.0059(6)
S2 0.01584(18) 0.0118(2) 0.0220(2) 0.0002(2) 0.00026(14) -0.0009(2)
N3 0.0181(7) 0.0125(8) 0.0192(8) -0.0036(7) 0.0034(6) -0.0009(6)
C4 0.0160(8) 0.0120(10) 0.0192(9) 0.0010(8) 0.0008(6) -0.0015(7)
C5 0.0137(8) 0.0152(10) 0.0204(9) 0.0001(8) 0.0003(6) -0.0021(7)
C6 0.0229(9) 0.0158(10) 0.0214(9) -0.0021(8) -0.0024(7) -0.0035(8)
C7 0.0203(9) 0.0152(10) 0.0153(9) -0.0014(8) 0.0023(7) 0.0005(7)
C8 0.0207(9) 0.0306(14) 0.0244(10) 0.0086(9) 0.0005(8) 0.0012(8)
C9 0.0284(11) 0.0350(15) 0.0283(11) 0.0157(11) 0.0014(9) 0.0087(10)
C10 0.0382(11) 0.0203(14) 0.0215(9) 0.0076(9) 0.0048(8) 0.0053(9)
C11 0.0309(10) 0.0219(12) 0.0195(10) 0.0004(8) 0.0048(8) -0.0066(9)
C12 0.0210(9) 0.0174(11) 0.0191(9) -0.0021(8) 0.0017(7) -0.0007(8)
O13 0.0233(7) 0.0123(7) 0.0321(8) 0.0012(7) 0.0017(6) -0.0021(6)
O14 0.0186(7) 0.0206(8) 0.0341(8) -0.0005(6) -0.0039(6) 0.0007(5)

loop_
_atom_type_symbol
_atom_type_description
_atom_type_scat_dispersion_real
_atom_type_scat_dispersion_imag
_atom_type_scat_source
C C 0.0033 0.0016 'International Tables Vol C Tables 4.2.6.8 and 6.1.1.4'
H H 0.0000 0.0000 'International Tables Vol C Tables 4.2.6.8 and 6.1.1.4'
N N 0.0061 0.0033 'International Tables Vol C Tables 4.2.6.8 and 6.1.1.4'
O O 0.0106 0.0060 'International Tables Vol C Tables 4.2.6.8 and 6.1.1.4'
S S 0.1246 0.1234 'International Tables Vol C Tables 4.2.6.8 and 6.1.1.4'

loop_
_geom_angle_atom_site_label_1
_geom_angle_atom_site_label_2
_geom_angle_atom_site_label_3
_geom_angle
C5 O1 S2 112.59(11)
O14 S2 O13 117.74(9)
O14 S2 O1 110.17(8)
O13 S2 O1 106.54(9)
O14 S2 N3 110.91(9)
O13 S2 N3 111.11(9)
O1 S2 N3 98.58(8)
C4 N3 S2 106.68(12)
C4 N3 H3A 126.7
S2 N3 H3A 126.7
N3 C4 C6 110.74(15)
N3 C4 C5 104.97(14)
C6 C4 C5 116.50(16)
N3 C4 H4A 108.1
C6 C4 H4A 108.1
C5 C4 H4A 108.1
O1 C5 C7 109.96(14)
O1 C5 C4 103.99(14)
C7 C5 C4 116.48(16)
O1 C5 H5A 108.7
C7 C5 H5A 108.7
C4 C5 H5A 108.7
C4 C6 H6A 109.5
C4 C6 H6B 109.5
H6A C6 H6B 109.5
C4 C6 H6C 109.5
H6A C6 H6C 109.5
H6B C6 H6C 109.5
C8 C7 C12 119.1(2)
C8 C7 C5 122.02(18)
C12 C7 C5 118.90(16)
C9 C8 C7 119.9(2)
C9 C8 H8A 120.0
C7 C8 H8A 120.0
C10 C9 C8 120.7(2)
C10 C9 H9A 119.7
C8 C9 H9A 119.7
C9 C10 C11 119.7(2)
C9 C10 H10A 120.2
C11 C10 H10A 120.2
C12 C11 C10 120.0(2)
C12 C11 H11A 120.0
C10 C11 H11A 120.0
C11 C12 C7 120.65(19)
C11 C12 H12A 119.7
C7 C12 H12A 119.7

loop_
_geom_bond_atom_site_label_1
_geom_bond_atom_site_label_2
_geom_bond_distance
O1 C5 1.469(2)
O1 S2 1.5903(14)
S2 O14 1.4238(14)
S2 O13 1.4330(15)
S2 N3 1.6192(17)
N3 C4 1.482(2)
N3 H3A 0.8800
C4 C6 1.513(3)
C4 C5 1.559(3)
C4 H4A 1.0000
C5 C7 1.503(3)
C5 H5A 1.0000
C6 H6A 0.9800
C6 H6B 0.9800
C6 H6C 0.9800
C7 C8 1.393(3)
C7 C12 1.397(3)
C8 C9 1.385(3)
C8 H8A 0.9500
C9 C10 1.384(3)
C9 H9A 0.9500
C10 C11 1.388(3)
C10 H10A 0.9500
C11 C12 1.382(3)
C11 H11A 0.9500
C12 H12A 0.9500

loop_
_geom_torsion_atom_site_label_1
_geom_torsion_atom_site_label_2
_geom_torsion_atom_site_label_3
_geom_torsion_atom_site_label_4
_geom_torsion
C5 O1 S2 O14 -121.94(13)
C5 O1 S2 O13 109.28(13)
C5 O1 S2 N3 -5.85(14)
O14 S2 N3 C4 141.93(12)
O13 S2 N3 C4 -85.11(13)
O1 S2 N3 C4 26.41(13)
S2 N3 C4 C6 -163.84(13)
S2 N3 C4 C5 -37.31(17)
S2 O1 C5 C7 109.97(14)
S2 O1 C5 C4 -15.44(17)
N3 C4 C5 O1 32.55(18)
C6 C4 C5 O1 155.43(16)
N3 C4 C5 C7 -88.60(18)
C6 C4 C5 C7 34.3(2)
O1 C5 C7 C8 -26.4(2)
C4 C5 C7 C8 91.5(2)
O1 C5 C7 C12 155.54(17)
C4 C5 C7 C12 -86.5(2)
C12 C7 C8 C9 2.1(3)
C5 C7 C8 C9 -176.0(2)
C7 C8 C9 C10 -0.9(3)
C8 C9 C10 C11 -0.5(3)
C9 C10 C11 C12 0.7(3)
C10 C11 C12 C7 0.5(3)
C8 C7 C12 C11 -1.9(3)
C5 C7 C12 C11 176.23(18)
